data_7160473
loop_
_publ_author_name
'Bai, Yongqi'
'Qi, Xingrui'
'Li, Hanjing'
'Ban, Yihui'
'Zhao, Rong'
'Wang, Yian'
'Zhang, Jingli'
'Sun, Taolei'
'Gao, Guanbin'

_publ_section_title
;
 Pd-catalyzed domino Heck cyclization/cross-coupling of indoles with
 &#x3b2;-chlorovinyl ketones: synthesis of furan-bearing
 indolo[2,1-<i>&#x3b1;</i>]isoquinolines with antifungal activity.
;
_journal_issue 14
_journal_name_full 'Organic &amp; biomolecular chemistry'
_journal_page_first 3307
_journal_page_last 3313
_journal_paper_doi 10.1039/d5ob00165j
_journal_volume 23
_journal_year 2025
_chemical_formula_sum 'C32 H28 Br N O2'
_chemical_formula_weight 538.46
_space_group_crystal_system monoclinic
_space_group_IT_number 14
_space_group_name_Hall '-P 2ybc'
_space_group_name_H-M_alt 'P 1 21/c 1'
_atom_sites_solution_hydrogens geom
_audit_creation_method SHELXL-2018/3
_audit_update_record
;
2024-12-23 deposited with the CCDC.	2025-03-03 downloaded from the CCDC.
;
_cell_angle_alpha 90
_cell_angle_beta 92.855(2)
_cell_angle_gamma 90
_cell_formula_units_Z 4
_cell_length_a 11.8884(10)
_cell_length_b 9.8535(8)
_cell_length_c 21.4916(18)
_cell_measurement_reflns_used 9983
_cell_measurement_temperature 100(2)
_cell_measurement_theta_max 61.40
_cell_measurement_theta_min 3.58
_cell_volume 2514.5(4)
_computing_cell_refinement 'Bruker SAINT'
_computing_data_collection 'Bruker APEX3'
_computing_data_reduction 'Bruker SAINT'
_computing_molecular_graphics 'Bruker SHELXTL'
_computing_publication_material 'Bruker SHELXTL'
_computing_structure_refinement 'SHELXL-2018/3 (Sheldrick, 2018)'
_computing_structure_solution 'SHELXT 2018/2 (Sheldrick, 2018)'
_diffrn_ambient_temperature 100(2)
_diffrn_measured_fraction_theta_full 0.996
_diffrn_measured_fraction_theta_max 0.985
_diffrn_measurement_device_type 'Bruker D8 VENTURE'
_diffrn_measurement_method '\f and \w scans'
_diffrn_radiation_type GaK\a
_diffrn_radiation_wavelength 1.34139
_diffrn_reflns_av_R_equivalents 0.0412
_diffrn_reflns_av_unetI/netI 0.0295
_diffrn_reflns_Laue_measured_fraction_full 0.996
_diffrn_reflns_Laue_measured_fraction_max 0.985
_diffrn_reflns_limit_h_max 15
_diffrn_reflns_limit_h_min -15
_diffrn_reflns_limit_k_max 12
_diffrn_reflns_limit_k_min -10
_diffrn_reflns_limit_l_max 27
_diffrn_reflns_limit_l_min -28
_diffrn_reflns_number 30775
_diffrn_reflns_point_group_measured_fraction_full 0.996
_diffrn_reflns_point_group_measured_fraction_max 0.985
_diffrn_reflns_theta_full 53.594
_diffrn_reflns_theta_max 61.700
_diffrn_reflns_theta_min 3.583
_exptl_absorpt_coefficient_mu 1.620
_exptl_absorpt_correction_T_max 0.986
_exptl_absorpt_correction_T_min 0.826
_exptl_absorpt_correction_type multi-scan
_exptl_crystal_colour colorless
_exptl_crystal_density_diffrn 1.422
_exptl_crystal_description block
_exptl_crystal_F_000 1112
_exptl_crystal_size_max 0.230
_exptl_crystal_size_mid 0.200
_exptl_crystal_size_min 0.120
_refine_diff_density_max 0.478
_refine_diff_density_min -0.871
_refine_diff_density_rms 0.069
_refine_ls_extinction_coef 0.0054(3)
_refine_ls_extinction_expression Fc^*^=kFc[1+0.001xFc^2^\l^3^/sin(2\q)]^-1/4^
_refine_ls_extinction_method 'SHELXL-2018/3 (Sheldrick 2018)'
_refine_ls_goodness_of_fit_ref 1.034
_refine_ls_hydrogen_treatment constr
_refine_ls_matrix_type full
_refine_ls_number_parameters 328
_refine_ls_number_reflns 5861
_refine_ls_number_restraints 0
_refine_ls_restrained_S_all 1.034
_refine_ls_R_factor_all 0.0355
_refine_ls_R_factor_gt 0.0345
_refine_ls_shift/su_max 0.001
_refine_ls_shift/su_mean 0.000
_refine_ls_structure_factor_coef Fsqd
_refine_ls_weighting_details 'w=1/[\s^2^(Fo^2^)+(0.0443P)^2^+2.1929P] where P=(Fo^2^+2Fc^2^)/3'
_refine_ls_weighting_scheme calc
_refine_ls_wR_factor_gt 0.0906
_refine_ls_wR_factor_ref 0.0912
_reflns_Friedel_coverage 0.000
_reflns_number_gt 5654
_reflns_number_total 5861
_reflns_threshold_expression 'I > 2\s(I)'
_cod_data_source_file d5ob00165j2.cif
_cod_data_source_block 240514h_0m
_cod_original_sg_symbol_H-M 'P 21/c'
_cod_database_code 7160473
_shelx_shelxl_version_number 2018/3
_shelx_space_group_comment
; 
The symmetry employed for this shelxl refinement is uniquely defined 
by the following loop, which should always be used as a source of 
symmetry information in preference to the above space-group names. 
They are only intended as comments. 
;
_shelx_estimated_absorpt_t_min 0.707
_shelx_estimated_absorpt_t_max 0.829

loop_
_space_group_symop_operation_xyz
'x, y, z'
'-x, y+1/2, -z+1/2'
'-x, -y, -z'
'x, -y-1/2, z-1/2'

loop_
_atom_site_label
_atom_site_type_symbol
_atom_site_fract_x
_atom_site_fract_y
_atom_site_fract_z
_atom_site_U_iso_or_equiv
_atom_site_adp_type
_atom_site_occupancy
_atom_site_site_symmetry_order
_atom_site_calc_flag
_atom_site_refinement_flags_posn
_atom_site_refinement_flags_adp
_atom_site_refinement_flags_occupancy
_atom_site_disorder_assembly
_atom_site_disorder_group
Br1 Br 0.98060(2) 0.16972(2) 0.62146(2) 0.02608(9) Uani 1 1 d . . . . .
C1 C 0.67873(12) 0.46552(16) 0.64767(7) 0.0169(3) Uani 1 1 d . . . . .
C2 C 0.66533(14) 0.32540(16) 0.65305(7) 0.0187(3) Uani 1 1 d . . . . .
H2 H 0.593747 0.289278 0.661834 0.022 Uiso 1 1 calc R U . . .
C3 C 0.75527(13) 0.23833(16) 0.64573(7) 0.0198(3) Uani 1 1 d . . . . .
H3 H 0.745697 0.143024 0.649525 0.024 Uiso 1 1 calc R U . . .
C4 C 0.85922(13) 0.29186(17) 0.63283(7) 0.0195(3) Uani 1 1 d . . . . .
C5 C 0.87485(13) 0.43019(17) 0.62546(7) 0.0208(3) Uani 1 1 d . . . . .
H5 H 0.946303 0.465288 0.615734 0.025 Uiso 1 1 calc R U . . .
C6 C 0.78397(13) 0.51661(17) 0.63256(7) 0.0198(3) Uani 1 1 d . . . . .
H6 H 0.793310 0.611547 0.627104 0.024 Uiso 1 1 calc R U . . .
C7 C 0.58656(12) 0.55889(16) 0.65897(7) 0.0170(3) Uani 1 1 d . . . . .
C8 C 0.58248(13) 0.69423(17) 0.66957(7) 0.0181(3) Uani 1 1 d . . . . .
H8 H 0.643758 0.755992 0.668830 0.022 Uiso 1 1 calc R U . . .
C9 C 0.46803(13) 0.72682(16) 0.68217(7) 0.0174(3) Uani 1 1 d . . . . .
C10 C 0.41027(13) 0.60802(16) 0.67838(7) 0.0177(3) Uani 1 1 d . . . . .
C11 C 0.28939(13) 0.57428(17) 0.68473(7) 0.0200(3) Uani 1 1 d . . . . .
H11A H 0.255592 0.552028 0.642942 0.024 Uiso 1 1 calc R U . . .
H11B H 0.250541 0.655990 0.699717 0.024 Uiso 1 1 calc R U . . .
C12 C 0.26672(13) 0.45680(17) 0.72860(7) 0.0202(3) Uani 1 1 d . . . . .
H12A H 0.302811 0.373390 0.713406 0.024 Uiso 1 1 calc R U . . .
H12B H 0.300212 0.477373 0.770641 0.024 Uiso 1 1 calc R U . . .
C13 C 0.14072(14) 0.4329(2) 0.73252(9) 0.0273(4) Uani 1 1 d . . . . .
H13A H 0.108203 0.410961 0.690408 0.033 Uiso 1 1 calc R U . . .
H13B H 0.104993 0.517707 0.746330 0.033 Uiso 1 1 calc R U . . .
C14 C 0.11235(17) 0.3187(2) 0.77698(10) 0.0349(4) Uani 1 1 d . . . . .
H14A H 0.148085 0.234404 0.763937 0.052 Uiso 1 1 calc R U . . .
H14B H 0.030515 0.306182 0.776275 0.052 Uiso 1 1 calc R U . . .
H14C H 0.140216 0.342040 0.819312 0.052 Uiso 1 1 calc R U . . .
C15 C 0.42159(13) 0.86504(17) 0.69422(7) 0.0191(3) Uani 1 1 d . . . . .
H15A H 0.479221 0.917552 0.718797 0.023 Uiso 1 1 calc R U . . .
H15B H 0.355470 0.855015 0.720086 0.023 Uiso 1 1 calc R U . . .
C16 C 0.38502(13) 0.94912(16) 0.63449(7) 0.0180(3) Uani 1 1 d . . . . .
C17 C 0.49202(13) 0.96000(16) 0.59819(7) 0.0193(3) Uani 1 1 d . . . . .
C18 C 0.35243(15) 1.09154(17) 0.65606(8) 0.0249(3) Uani 1 1 d . . . . .
H18A H 0.321344 1.143593 0.620345 0.037 Uiso 1 1 calc R U . . .
H18B H 0.419334 1.137844 0.674104 0.037 Uiso 1 1 calc R U . . .
H18C H 0.295803 1.084203 0.687496 0.037 Uiso 1 1 calc R U . . .
C19 C 0.28849(13) 0.87580(16) 0.59979(7) 0.0179(3) Uani 1 1 d . . . . .
C20 C 0.30981(13) 0.78469(16) 0.55184(7) 0.0174(3) Uani 1 1 d . . . . .
C21 C 0.22175(13) 0.70963(18) 0.52290(7) 0.0212(3) Uani 1 1 d . . . . .
H21 H 0.236814 0.648628 0.490111 0.025 Uiso 1 1 calc R U . . .
C22 C 0.11291(14) 0.7242(2) 0.54196(8) 0.0251(3) Uani 1 1 d . . . . .
H22 H 0.053417 0.672501 0.522644 0.030 Uiso 1 1 calc R U . . .
C23 C 0.09096(14) 0.81459(19) 0.58947(8) 0.0259(4) Uani 1 1 d . . . . .
H23 H 0.016189 0.825519 0.602316 0.031 Uiso 1 1 calc R U . . .
C24 C 0.17796(14) 0.88892(18) 0.61817(8) 0.0224(3) Uani 1 1 d . . . . .
H24 H 0.162128 0.949782 0.650885 0.027 Uiso 1 1 calc R U . . .
C25 C 0.42431(13) 0.76839(16) 0.53221(7) 0.0170(3) Uani 1 1 d . . . . .
C26 C 0.47212(13) 0.67381(16) 0.49601(7) 0.0190(3) Uani 1 1 d . . . . .
H26 H 0.434878 0.598859 0.476282 0.023 Uiso 1 1 calc R U . . .
C27 C 0.58950(13) 0.70763(17) 0.49291(7) 0.0188(3) Uani 1 1 d . . . . .
C28 C 0.60907(13) 0.82772(16) 0.52680(7) 0.0183(3) Uani 1 1 d . . . . .
C29 C 0.71495(14) 0.88860(18) 0.53258(8) 0.0222(3) Uani 1 1 d . . . . .
H29 H 0.726765 0.971309 0.554658 0.027 Uiso 1 1 calc R U . . .
C30 C 0.80260(14) 0.82229(19) 0.50441(8) 0.0255(4) Uani 1 1 d . . . . .
H30 H 0.875879 0.860951 0.507255 0.031 Uiso 1 1 calc R U . . .
C31 C 0.78544(14) 0.7003(2) 0.47205(8) 0.0258(4) Uani 1 1 d . . . . .
H31 H 0.847462 0.656447 0.454372 0.031 Uiso 1 1 calc R U . . .
C32 C 0.67927(14) 0.64239(18) 0.46542(8) 0.0227(3) Uani 1 1 d . . . . .
H32 H 0.667623 0.560385 0.442761 0.027 Uiso 1 1 calc R U . . .
N1 N 0.50613(11) 0.86475(14) 0.55192(6) 0.0172(3) Uani 1 1 d . . . . .
O1 O 0.48113(9) 0.50318(11) 0.66423(5) 0.0177(2) Uani 1 1 d . . . . .
O2 O 0.56649(11) 1.03959(13) 0.61269(6) 0.0286(3) Uani 1 1 d . . . . .

loop_
_atom_site_aniso_label
_atom_site_aniso_U_11
_atom_site_aniso_U_22
_atom_site_aniso_U_33
_atom_site_aniso_U_23
_atom_site_aniso_U_13
_atom_site_aniso_U_12
Br1 0.01982(12) 0.02511(12) 0.03392(13) 0.00131(7) 0.00744(7) 0.00678(6)
C1 0.0156(7) 0.0192(7) 0.0160(6) -0.0005(5) 0.0015(5) 0.0015(6)
C2 0.0156(7) 0.0198(8) 0.0210(7) -0.0006(5) 0.0032(6) -0.0012(5)
C3 0.0201(7) 0.0166(7) 0.0230(7) 0.0000(6) 0.0040(6) 0.0002(6)
C4 0.0174(7) 0.0212(8) 0.0201(7) -0.0010(6) 0.0024(5) 0.0045(6)
C5 0.0148(7) 0.0230(8) 0.0250(7) -0.0009(6) 0.0039(6) -0.0002(6)
C6 0.0179(7) 0.0180(7) 0.0238(7) -0.0002(6) 0.0029(6) -0.0006(6)
C7 0.0137(7) 0.0198(7) 0.0176(7) 0.0009(5) 0.0022(5) 0.0000(5)
C8 0.0165(7) 0.0199(7) 0.0178(7) -0.0003(6) 0.0012(5) 0.0000(6)
C9 0.0171(7) 0.0195(8) 0.0159(6) 0.0004(5) 0.0015(5) 0.0032(6)
C10 0.0163(7) 0.0190(7) 0.0182(7) 0.0015(5) 0.0035(5) 0.0040(6)
C11 0.0163(7) 0.0215(8) 0.0225(7) 0.0032(6) 0.0039(5) 0.0028(6)
C12 0.0177(7) 0.0204(8) 0.0228(7) 0.0019(6) 0.0038(6) 0.0009(6)
C13 0.0185(8) 0.0317(9) 0.0322(9) 0.0065(7) 0.0045(6) -0.0013(7)
C14 0.0275(9) 0.0401(11) 0.0378(10) 0.0107(8) 0.0080(8) -0.0075(8)
C15 0.0193(7) 0.0201(7) 0.0180(7) -0.0026(6) 0.0018(5) 0.0027(6)
C16 0.0176(7) 0.0160(7) 0.0208(7) -0.0010(6) 0.0042(5) 0.0023(6)
C17 0.0197(7) 0.0161(7) 0.0222(7) 0.0004(6) 0.0038(6) 0.0005(6)
C18 0.0276(8) 0.0173(8) 0.0302(8) -0.0024(6) 0.0055(7) 0.0048(6)
C19 0.0169(7) 0.0181(7) 0.0188(7) 0.0033(6) 0.0022(5) 0.0038(6)
C20 0.0156(7) 0.0194(7) 0.0173(7) 0.0029(6) 0.0025(5) 0.0019(6)
C21 0.0173(7) 0.0262(8) 0.0200(7) 0.0005(6) 0.0011(6) 0.0002(6)
C22 0.0152(7) 0.0347(10) 0.0253(8) 0.0017(7) -0.0004(6) -0.0017(7)
C23 0.0144(7) 0.0362(10) 0.0275(8) 0.0033(7) 0.0033(6) 0.0041(7)
C24 0.0186(7) 0.0255(9) 0.0233(7) 0.0011(6) 0.0048(6) 0.0067(6)
C25 0.0158(7) 0.0185(7) 0.0170(6) 0.0018(5) 0.0023(5) -0.0009(6)
C26 0.0180(8) 0.0206(8) 0.0186(7) -0.0007(5) 0.0036(6) -0.0009(6)
C27 0.0179(7) 0.0208(7) 0.0182(7) 0.0022(6) 0.0048(5) 0.0018(6)
C28 0.0156(7) 0.0203(8) 0.0193(7) 0.0023(5) 0.0048(6) 0.0017(5)
C29 0.0185(7) 0.0252(8) 0.0231(7) 0.0022(6) 0.0035(6) -0.0023(6)
C30 0.0153(8) 0.0339(10) 0.0278(8) 0.0051(7) 0.0050(6) -0.0011(6)
C31 0.0192(8) 0.0313(9) 0.0276(8) 0.0046(7) 0.0092(6) 0.0053(7)
C32 0.0218(8) 0.0237(8) 0.0232(8) 0.0001(6) 0.0079(6) 0.0035(6)
N1 0.0146(6) 0.0180(6) 0.0193(6) 0.0002(5) 0.0039(5) -0.0007(5)
O1 0.0144(5) 0.0173(5) 0.0216(5) 0.0012(4) 0.0037(4) 0.0015(4)
O2 0.0251(6) 0.0237(6) 0.0377(7) -0.0090(5) 0.0084(5) -0.0073(5)

loop_
_atom_type_symbol
_atom_type_description
_atom_type_scat_dispersion_real
_atom_type_scat_dispersion_imag
_atom_type_scat_source
C C 0.0137 0.0067 'International Tables Vol C Tables 4.2.6.8 and 6.1.1.4'
H H 0.0000 0.0000 'International Tables Vol C Tables 4.2.6.8 and 6.1.1.4'
N N 0.0241 0.0134 'International Tables Vol C Tables 4.2.6.8 and 6.1.1.4'
O O 0.0389 0.0241 'International Tables Vol C Tables 4.2.6.8 and 6.1.1.4'
Br Br -0.9338 1.0006 'International Tables Vol C Tables 4.2.6.8 and 6.1.1.4'

loop_
_geom_angle_atom_site_label_1
_geom_angle_atom_site_label_2
_geom_angle_atom_site_label_3
_geom_angle
_geom_angle_site_symmetry_1
_geom_angle_site_symmetry_3
_geom_angle_publ_flag
C2 C1 C6 118.79(14) . . ?
C2 C1 C7 121.32(14) . . ?
C6 C1 C7 119.87(14) . . ?
C3 C2 C1 120.74(15) . . ?
C3 C2 H2 119.6 . . ?
C1 C2 H2 119.6 . . ?
C4 C3 C2 119.23(15) . . ?
C4 C3 H3 120.4 . . ?
C2 C3 H3 120.4 . . ?
C3 C4 C5 121.58(15) . . ?
C3 C4 Br1 118.34(12) . . ?
C5 C4 Br1 120.02(12) . . ?
C4 C5 C6 118.72(15) . . ?
C4 C5 H5 120.6 . . ?
C6 C5 H5 120.6 . . ?
C5 C6 C1 120.87(15) . . ?
C5 C6 H6 119.6 . . ?
C1 C6 H6 119.6 . . ?
C8 C7 O1 109.76(13) . . ?
C8 C7 C1 132.98(15) . . ?
O1 C7 C1 117.11(14) . . ?
C7 C8 C9 107.10(14) . . ?
C7 C8 H8 126.5 . . ?
C9 C8 H8 126.5 . . ?
C10 C9 C8 106.07(14) . . ?
C10 C9 C15 127.23(14) . . ?
C8 C9 C15 126.64(14) . . ?
C9 C10 O1 110.31(13) . . ?
C9 C10 C11 132.46(15) . . ?
O1 C10 C11 117.20(14) . . ?
C10 C11 C12 115.30(13) . . ?
C10 C11 H11A 108.4 . . ?
C12 C11 H11A 108.4 . . ?
C10 C11 H11B 108.4 . . ?
C12 C11 H11B 108.4 . . ?
H11A C11 H11B 107.5 . . ?
C13 C12 C11 110.87(13) . . ?
C13 C12 H12A 109.5 . . ?
C11 C12 H12A 109.5 . . ?
C13 C12 H12B 109.5 . . ?
C11 C12 H12B 109.5 . . ?
H12A C12 H12B 108.1 . . ?
C12 C13 C14 113.44(15) . . ?
C12 C13 H13A 108.9 . . ?
C14 C13 H13A 108.9 . . ?
C12 C13 H13B 108.9 . . ?
C14 C13 H13B 108.9 . . ?
H13A C13 H13B 107.7 . . ?
C13 C14 H14A 109.5 . . ?
C13 C14 H14B 109.5 . . ?
H14A C14 H14B 109.5 . . ?
C13 C14 H14C 109.5 . . ?
H14A C14 H14C 109.5 . . ?
H14B C14 H14C 109.5 . . ?
C9 C15 C16 115.33(12) . . ?
C9 C15 H15A 108.4 . . ?
C16 C15 H15A 108.4 . . ?
C9 C15 H15B 108.4 . . ?
C16 C15 H15B 108.4 . . ?
H15A C15 H15B 107.5 . . ?
C19 C16 C17 114.21(13) . . ?
C19 C16 C18 112.79(13) . . ?
C17 C16 C18 108.61(13) . . ?
C19 C16 C15 108.77(13) . . ?
C17 C16 C15 104.51(12) . . ?
C18 C16 C15 107.43(13) . . ?
O2 C17 N1 120.70(15) . . ?
O2 C17 C16 122.01(15) . . ?
N1 C17 C16 116.93(13) . . ?
C16 C18 H18A 109.5 . . ?
C16 C18 H18B 109.5 . . ?
H18A C18 H18B 109.5 . . ?
C16 C18 H18C 109.5 . . ?
H18A C18 H18C 109.5 . . ?
H18B C18 H18C 109.5 . . ?
C24 C19 C20 118.37(15) . . ?
C24 C19 C16 121.00(14) . . ?
C20 C19 C16 120.42(14) . . ?
C19 C20 C21 120.43(14) . . ?
C19 C20 C25 119.42(14) . . ?
C21 C20 C25 120.15(14) . . ?
C22 C21 C20 120.17(16) . . ?
C22 C21 H21 119.9 . . ?
C20 C21 H21 119.9 . . ?
C21 C22 C23 119.76(16) . . ?
C21 C22 H22 120.1 . . ?
C23 C22 H22 120.1 . . ?
C24 C23 C22 120.15(16) . . ?
C24 C23 H23 119.9 . . ?
C22 C23 H23 119.9 . . ?
C23 C24 C19 121.10(16) . . ?
C23 C24 H24 119.5 . . ?
C19 C24 H24 119.5 . . ?
C26 C25 N1 109.42(13) . . ?
C26 C25 C20 131.85(15) . . ?
N1 C25 C20 118.72(14) . . ?
C25 C26 C27 107.59(14) . . ?
C25 C26 H26 126.2 . . ?
C27 C26 H26 126.2 . . ?
C32 C27 C28 119.71(15) . . ?
C32 C27 C26 132.35(16) . . ?
C28 C27 C26 107.90(14) . . ?
C29 C28 C27 122.33(15) . . ?
C29 C28 N1 130.65(15) . . ?
C27 C28 N1 107.00(13) . . ?
C30 C29 C28 116.80(16) . . ?
C30 C29 H29 121.6 . . ?
C28 C29 H29 121.6 . . ?
C29 C30 C31 121.69(16) . . ?
C29 C30 H30 119.2 . . ?
C31 C30 H30 119.2 . . ?
C32 C31 C30 120.96(16) . . ?
C32 C31 H31 119.5 . . ?
C30 C31 H31 119.5 . . ?
C31 C32 C27 118.46(16) . . ?
C31 C32 H32 120.8 . . ?
C27 C32 H32 120.8 . . ?
C17 N1 C25 124.50(13) . . ?
C17 N1 C28 126.11(14) . . ?
C25 N1 C28 108.05(13) . . ?
C10 O1 C7 106.76(12) . . ?

loop_
_geom_bond_atom_site_label_1
_geom_bond_atom_site_label_2
_geom_bond_distance
_geom_bond_site_symmetry_2
_geom_bond_publ_flag
Br1 C4 1.9041(16) . ?
C1 C2 1.395(2) . ?
C1 C6 1.402(2) . ?
C1 C7 1.460(2) . ?
C2 C3 1.386(2) . ?
C2 H2 0.9500 . ?
C3 C4 1.384(2) . ?
C3 H3 0.9500 . ?
C4 C5 1.386(2) . ?
C5 C6 1.390(2) . ?
C5 H5 0.9500 . ?
C6 H6 0.9500 . ?
C7 C8 1.354(2) . ?
C7 O1 1.3781(18) . ?
C8 C9 1.437(2) . ?
C8 H8 0.9500 . ?
C9 C10 1.358(2) . ?
C9 C15 1.497(2) . ?
C10 O1 1.3766(18) . ?
C10 C11 1.488(2) . ?
C11 C12 1.525(2) . ?
C11 H11A 0.9900 . ?
C11 H11B 0.9900 . ?
C12 C13 1.523(2) . ?
C12 H12A 0.9900 . ?
C12 H12B 0.9900 . ?
C13 C14 1.525(3) . ?
C13 H13A 0.9900 . ?
C13 H13B 0.9900 . ?
C14 H14A 0.9800 . ?
C14 H14B 0.9800 . ?
C14 H14C 0.9800 . ?
C15 C16 1.571(2) . ?
C15 H15A 0.9900 . ?
C15 H15B 0.9900 . ?
C16 C19 1.520(2) . ?
C16 C17 1.529(2) . ?
C16 C18 1.534(2) . ?
C17 O2 1.212(2) . ?
C17 N1 1.384(2) . ?
C18 H18A 0.9800 . ?
C18 H18B 0.9800 . ?
C18 H18C 0.9800 . ?
C19 C24 1.397(2) . ?
C19 C20 1.399(2) . ?
C20 C21 1.402(2) . ?
C20 C25 1.454(2) . ?
C21 C22 1.384(2) . ?
C21 H21 0.9500 . ?
C22 C23 1.390(3) . ?
C22 H22 0.9500 . ?
C23 C24 1.387(3) . ?
C23 H23 0.9500 . ?
C24 H24 0.9500 . ?
C25 C26 1.357(2) . ?
C25 N1 1.409(2) . ?
C26 C27 1.439(2) . ?
C26 H26 0.9500 . ?
C27 C32 1.402(2) . ?
C27 C28 1.403(2) . ?
C28 C29 1.394(2) . ?
C28 N1 1.410(2) . ?
C29 C30 1.394(2) . ?
C29 H29 0.9500 . ?
C30 C31 1.399(3) . ?
C30 H30 0.9500 . ?
C31 C32 1.386(2) . ?
C31 H31 0.9500 . ?
C32 H32 0.9500 . ?

loop_
_geom_torsion_atom_site_label_1
_geom_torsion_atom_site_label_2
_geom_torsion_atom_site_label_3
_geom_torsion_atom_site_label_4
_geom_torsion
_geom_torsion_site_symmetry_1
_geom_torsion_site_symmetry_2
_geom_torsion_site_symmetry_3
_geom_torsion_site_symmetry_4
_geom_torsion_publ_flag
C6 C1 C2 C3 2.2(2) . . . . ?
C7 C1 C2 C3 -176.26(14) . . . . ?
C1 C2 C3 C4 -0.1(2) . . . . ?
C2 C3 C4 C5 -1.7(2) . . . . ?
C2 C3 C4 Br1 -178.85(12) . . . . ?
C3 C4 C5 C6 1.3(2) . . . . ?
Br1 C4 C5 C6 178.46(12) . . . . ?
C4 C5 C6 C1 0.8(2) . . . . ?
C2 C1 C6 C5 -2.5(2) . . . . ?
C7 C1 C6 C5 175.94(14) . . . . ?
C2 C1 C7 C8 164.05(17) . . . . ?
C6 C1 C7 C8 -14.4(3) . . . . ?
C2 C1 C7 O1 -11.2(2) . . . . ?
C6 C1 C7 O1 170.39(13) . . . . ?
O1 C7 C8 C9 -0.14(17) . . . . ?
C1 C7 C8 C9 -175.62(15) . . . . ?
C7 C8 C9 C10 0.09(17) . . . . ?
C7 C8 C9 C15 -177.51(14) . . . . ?
C8 C9 C10 O1 -0.01(17) . . . . ?
C15 C9 C10 O1 177.57(13) . . . . ?
C8 C9 C10 C11 -178.00(16) . . . . ?
C15 C9 C10 C11 -0.4(3) . . . . ?
C9 C10 C11 C12 -130.51(18) . . . . ?
O1 C10 C11 C12 51.61(19) . . . . ?
C10 C11 C12 C13 178.93(14) . . . . ?
C11 C12 C13 C14 -178.59(16) . . . . ?
C10 C9 C15 C16 -92.26(19) . . . . ?
C8 C9 C15 C16 84.84(19) . . . . ?
C9 C15 C16 C19 63.71(17) . . . . ?
C9 C15 C16 C17 -58.66(17) . . . . ?
C9 C15 C16 C18 -173.92(14) . . . . ?
C19 C16 C17 O2 163.24(15) . . . . ?
C18 C16 C17 O2 36.4(2) . . . . ?
C15 C16 C17 O2 -78.02(19) . . . . ?
C19 C16 C17 N1 -23.6(2) . . . . ?
C18 C16 C17 N1 -150.42(14) . . . . ?
C15 C16 C17 N1 95.15(16) . . . . ?
C17 C16 C19 C24 -162.37(14) . . . . ?
C18 C16 C19 C24 -37.7(2) . . . . ?
C15 C16 C19 C24 81.34(18) . . . . ?
C17 C16 C19 C20 23.0(2) . . . . ?
C18 C16 C19 C20 147.60(15) . . . . ?
C15 C16 C19 C20 -93.33(16) . . . . ?
C24 C19 C20 C21 0.5(2) . . . . ?
C16 C19 C20 C21 175.31(14) . . . . ?
C24 C19 C20 C25 -179.50(14) . . . . ?
C16 C19 C20 C25 -4.7(2) . . . . ?
C19 C20 C21 C22 -0.6(2) . . . . ?
C25 C20 C21 C22 179.40(15) . . . . ?
C20 C21 C22 C23 0.7(3) . . . . ?
C21 C22 C23 C24 -0.7(3) . . . . ?
C22 C23 C24 C19 0.6(3) . . . . ?
C20 C19 C24 C23 -0.5(2) . . . . ?
C16 C19 C24 C23 -175.30(15) . . . . ?
C19 C20 C25 C26 166.80(16) . . . . ?
C21 C20 C25 C26 -13.2(3) . . . . ?
C19 C20 C25 N1 -13.8(2) . . . . ?
C21 C20 C25 N1 166.23(14) . . . . ?
N1 C25 C26 C27 1.18(18) . . . . ?
C20 C25 C26 C27 -179.34(16) . . . . ?
C25 C26 C27 C32 175.95(17) . . . . ?
C25 C26 C27 C28 -1.84(18) . . . . ?
C32 C27 C28 C29 2.4(2) . . . . ?
C26 C27 C28 C29 -179.52(15) . . . . ?
C32 C27 C28 N1 -176.36(14) . . . . ?
C26 C27 C28 N1 1.76(17) . . . . ?
C27 C28 C29 C30 -1.8(2) . . . . ?
N1 C28 C29 C30 176.57(16) . . . . ?
C28 C29 C30 C31 -0.2(3) . . . . ?
C29 C30 C31 C32 1.7(3) . . . . ?
C30 C31 C32 C27 -1.2(3) . . . . ?
C28 C27 C32 C31 -0.8(2) . . . . ?
C26 C27 C32 C31 -178.38(17) . . . . ?
O2 C17 N1 C25 179.88(15) . . . . ?
C16 C17 N1 C25 6.6(2) . . . . ?
O2 C17 N1 C28 14.7(3) . . . . ?
C16 C17 N1 C28 -158.56(14) . . . . ?
C26 C25 N1 C17 -167.54(15) . . . . ?
C20 C25 N1 C17 12.9(2) . . . . ?
C26 C25 N1 C28 -0.09(17) . . . . ?
C20 C25 N1 C28 -179.65(13) . . . . ?
C29 C28 N1 C17 -12.4(3) . . . . ?
C27 C28 N1 C17 166.13(15) . . . . ?
C29 C28 N1 C25 -179.63(16) . . . . ?
C27 C28 N1 C25 -1.06(17) . . . . ?
C9 C10 O1 C7 -0.08(16) . . . . ?
C11 C10 O1 C7 178.26(13) . . . . ?
C8 C7 O1 C10 0.14(16) . . . . ?
C1 C7 O1 C10 176.42(12) . . . . ?
